data_2211092
loop_
_publ_author_name
'Shaukat Shuja'
'Saqib Ali'
'Nasir Khalid'
'Ga\"el Labat'
'Helen Stoeckli-Evans'

_publ_section_title
;
 2-[(4-Carboxycyclohexyl)methylammoniomethyl]phenolate
;
_journal_coeditor_code KP2049
_journal_issue 11
_journal_name_full 'Acta Crystallographica Section E'
_journal_page_first o4783
_journal_page_last o4785
_journal_paper_doi 10.1107/S1600536806039316
_journal_volume 62
_journal_year 2006
_chemical_formula_iupac 'C15 H19 N O3'
_chemical_formula_moiety 'C15 H19 N O3'
_chemical_formula_sum 'C15 H19 N O3'
_chemical_formula_weight 261.31
_chemical_name_systematic
;
2-[(4-carboxycyclohexyl)methylammoniomethyl]phenolate
;
_space_group_IT_number 14
_symmetry_cell_setting monoclinic
_symmetry_space_group_name_Hall '-P 2ybc'
_symmetry_space_group_name_H-M 'P 1 21/c 1'
_atom_sites_solution_hydrogens difmap
_atom_sites_solution_primary direct
_atom_sites_solution_secondary difmap
_audit_creation_method SHELXL-97
_cell_angle_alpha 90.00
_cell_angle_beta 95.020(17)
_cell_angle_gamma 90.00
_cell_formula_units_Z 4
_cell_length_a 9.7519(13)
_cell_length_b 12.3306(12)
_cell_length_c 11.5569(18)
_cell_measurement_reflns_used 8000
_cell_measurement_temperature 173(2)
_cell_measurement_theta_max 25.75
_cell_measurement_theta_min 2.15
_cell_volume 1384.3(3)
_computing_cell_refinement 'CELL in IPDS-I'
_computing_data_collection 'EXPOSE in IPDS-I (Stoe & Cie, 2000)'
_computing_data_reduction 'INTEGRATE in IPDS-I'
_computing_molecular_graphics 'PLATON (Spek, 2003)'
_computing_publication_material SHELXL97
_computing_structure_refinement 'SHELXL97 (Sheldrick, 1997)'
_computing_structure_solution 'SHELXS97 (Sheldrick, 1997)'
_diffrn_ambient_temperature 173(2)
_diffrn_detector_area_resol_mean 6.67
_diffrn_measured_fraction_theta_full 0.980
_diffrn_measured_fraction_theta_max 0.980
_diffrn_measurement_device_type 'Stoe IPDS'
_diffrn_measurement_method \f
_diffrn_radiation_monochromator graphite
_diffrn_radiation_source 'fine-focus sealed tube'
_diffrn_radiation_type MoK\a
_diffrn_radiation_wavelength 0.71073
_diffrn_reflns_av_R_equivalents 0.0572
_diffrn_reflns_av_sigmaI/netI 0.0366
_diffrn_reflns_limit_h_max 11
_diffrn_reflns_limit_h_min -11
_diffrn_reflns_limit_k_max 15
_diffrn_reflns_limit_k_min -15
_diffrn_reflns_limit_l_max 14
_diffrn_reflns_limit_l_min -14
_diffrn_reflns_number 10710
_diffrn_reflns_theta_full 25.92
_diffrn_reflns_theta_max 25.92
_diffrn_reflns_theta_min 2.10
_diffrn_standards_decay_% 0
_diffrn_standards_interval_time 0
_diffrn_standards_number 0
_exptl_absorpt_coefficient_mu 0.087
_exptl_absorpt_correction_type none
_exptl_crystal_colour yellow
_exptl_crystal_density_diffrn 1.254
_exptl_crystal_density_method 'not measured'
_exptl_crystal_description block
_exptl_crystal_F_000 560
_exptl_crystal_size_max 0.50
_exptl_crystal_size_mid 0.50
_exptl_crystal_size_min 0.50
_refine_diff_density_max 0.287
_refine_diff_density_min -0.305
_refine_ls_extinction_method none
_refine_ls_goodness_of_fit_ref 1.122
_refine_ls_hydrogen_treatment refall
_refine_ls_matrix_type full
_refine_ls_number_parameters 248
_refine_ls_number_reflns 2650
_refine_ls_number_restraints 0
_refine_ls_restrained_S_all 1.122
_refine_ls_R_factor_all 0.0536
_refine_ls_R_factor_gt 0.0404
_refine_ls_shift/su_max 0.0005
_refine_ls_shift/su_mean 0.0005
_refine_ls_structure_factor_coef Fsqd
_refine_ls_weighting_details 'calc w=1/[\s^2^(Fo^2^)+(0.1104P)^2^] where P=(Fo^2^+2Fc^2^)/3'
_refine_ls_weighting_scheme calc
_refine_ls_wR_factor_gt 0.1207
_refine_ls_wR_factor_ref 0.1529
_reflns_number_gt 2130
_reflns_number_total 2650
_reflns_threshold_expression I>2\s(I)
_cod_data_source_file kp2049.cif
_cod_data_source_block I
_cod_original_sg_symbol_H-M 'P 21/c'
_cod_database_code 2211092
_cod_database_fobs_code 2211092

loop_
_symmetry_equiv_pos_site_id
_symmetry_equiv_pos_as_xyz
1 x,y,z
2 -x,1/2+y,1/2-z
3 -x,-y,-z
4 x,1/2-y,1/2+z

loop_
_atom_site_aniso_label
_atom_site_aniso_U_11
_atom_site_aniso_U_22
_atom_site_aniso_U_33
_atom_site_aniso_U_12
_atom_site_aniso_U_13
_atom_site_aniso_U_23
O1 0.0257(6) 0.0264(6) 0.0299(6) -0.0068(4) 0.0110(5) -0.0056(4)
O2 0.0352(8) 0.0233(7) 0.0729(10) 0.0028(5) 0.0177(7) -0.0091(6)
O3 0.0260(7) 0.0259(6) 0.0526(8) 0.0045(5) 0.0185(6) 0.0029(5)
N1 0.0243(7) 0.0213(6) 0.0263(7) -0.0008(5) 0.0120(6) -0.0001(5)
C1 0.0222(8) 0.0186(7) 0.0264(8) 0.0017(6) 0.0065(7) 0.0003(6)
C2 0.0204(8) 0.0184(7) 0.0271(8) 0.0036(6) 0.0072(6) -0.0002(6)
C3 0.0256(9) 0.0207(7) 0.0302(8) 0.0026(6) 0.0106(7) 0.0043(6)
C4 0.0333(10) 0.0276(8) 0.0246(8) 0.0079(6) 0.0073(7) 0.0047(6)
C5 0.0379(10) 0.0301(9) 0.0254(8) 0.0013(7) 0.0009(8) -0.0011(7)
C6 0.0313(9) 0.0236(8) 0.0308(9) -0.0045(7) 0.0048(7) -0.0010(6)
C7 0.0215(8) 0.0183(7) 0.0309(9) 0.0004(6) 0.0088(7) -0.0004(6)
C8 0.0275(9) 0.0252(8) 0.0248(8) 0.0029(6) 0.0103(7) 0.0033(6)
C9 0.0215(8) 0.0205(7) 0.0221(7) -0.0001(6) 0.0074(6) 0.0011(6)
C10 0.0254(9) 0.0302(9) 0.0221(8) 0.0035(6) 0.0056(7) 0.0020(6)
C11 0.0282(9) 0.0321(9) 0.0216(8) 0.0035(6) 0.0068(7) -0.0026(6)
C12 0.0237(9) 0.0185(7) 0.0295(8) 0.0016(6) 0.0092(7) -0.0001(6)
C13 0.0240(9) 0.0270(8) 0.0262(8) 0.0025(6) 0.0030(7) -0.0009(6)
C14 0.0241(9) 0.0257(8) 0.0228(8) 0.0001(6) 0.0038(7) -0.0029(6)
C15 0.0283(9) 0.0224(8) 0.0285(8) 0.0039(6) 0.0081(7) 0.0003(6)

loop_
_atom_site_type_symbol
_atom_site_label
_atom_site_fract_x
_atom_site_fract_y
_atom_site_fract_z
_atom_site_U_iso_or_equiv
_atom_site_thermal_displace_type
_atom_site_occupancy
O O1 1.01769(12) 0.21245(9) 0.02322(9) 0.0268(3) Uani 1.000
O O2 0.34728(14) 0.32845(9) 0.48201(14) 0.0430(5) Uani 1.000
O O3 0.22777(12) 0.17514(9) 0.48895(12) 0.0340(4) Uani 1.000
N N1 0.86319(14) 0.10078(10) 0.15406(11) 0.0234(4) Uani 1.000
C C1 0.86013(16) 0.07794(11) -0.05170(13) 0.0221(4) Uani 1.000
C C2 0.96303(16) 0.15862(11) -0.06527(14) 0.0217(4) Uani 1.000
C C3 1.00099(17) 0.17483(12) -0.17989(14) 0.0250(5) Uani 1.000
C C4 0.93960(18) 0.11781(13) -0.27199(14) 0.0282(5) Uani 1.000
C C5 0.83801(19) 0.03967(14) -0.25749(15) 0.0312(5) Uani 1.000
C C6 0.80023(18) 0.02024(13) -0.14805(14) 0.0284(5) Uani 1.000
C C7 0.81901(16) 0.05116(12) 0.05995(14) 0.0232(5) Uani 1.000
C C8 0.82602(17) 0.07308(13) 0.27020(14) 0.0254(5) Uani 1.000
C C9 0.70969(16) 0.14269(12) 0.31096(13) 0.0210(4) Uani 1.000
C C10 0.70695(17) 0.12561(13) 0.44165(14) 0.0257(5) Uani 1.000
C C11 0.59036(17) 0.18974(14) 0.49033(14) 0.0270(5) Uani 1.000
C C12 0.45247(16) 0.16356(12) 0.42613(14) 0.0235(5) Uani 1.000
C C13 0.45649(18) 0.18410(13) 0.29512(14) 0.0257(5) Uani 1.000
C C14 0.57053(17) 0.11647(13) 0.24752(14) 0.0241(5) Uani 1.000
C C15 0.33795(18) 0.23126(12) 0.46956(14) 0.0261(5) Uani 1.000
H H1 0.925(2) 0.1567(16) 0.1418(17) 0.033(5) Uiso 1.000
H H3 0.157(3) 0.225(2) 0.509(2) 0.063(7) Uiso 1.000
H H3A 1.0728(19) 0.2293(15) -0.1906(15) 0.025(4) Uiso 1.000
H H4A 0.969(2) 0.1307(15) -0.3491(18) 0.034(5) Uiso 1.000
H H5A 0.798(2) -0.0036(17) -0.3271(19) 0.041(5) Uiso 1.000
H H6A 0.733(2) -0.0346(17) -0.1330(18) 0.038(5) Uiso 1.000
H H7A 0.757(2) -0.0109(17) 0.0669(16) 0.031(5) Uiso 1.000
H H8A 0.915(2) 0.0841(16) 0.3273(17) 0.032(5) Uiso 1.000
H H8B 0.796(2) -0.0035(16) 0.2687(16) 0.030(5) Uiso 1.000
H H9A 0.7315(18) 0.2200(15) 0.2970(15) 0.021(4) Uiso 1.000
H H10A 0.804(2) 0.1493(17) 0.4854(18) 0.041(5) Uiso 1.000
H H10B 0.694(2) 0.0482(17) 0.4554(17) 0.029(5) Uiso 1.000
H H11A 0.591(2) 0.1745(16) 0.5745(19) 0.036(5) Uiso 1.000
H H11B 0.611(2) 0.2693(17) 0.4805(18) 0.034(5) Uiso 1.000
H H12A 0.4285(19) 0.0856(16) 0.4372(15) 0.025(4) Uiso 1.000
H H13A 0.362(2) 0.1674(16) 0.2496(17) 0.036(5) Uiso 1.000
H H13B 0.474(2) 0.2603(18) 0.2829(18) 0.039(5) Uiso 1.000
H H14A 0.570(2) 0.1293(16) 0.1649(18) 0.033(5) Uiso 1.000
H H14B 0.551(2) 0.0400(17) 0.2620(16) 0.031(5) Uiso 1.000

loop_
_atom_type_symbol
_atom_type_description
_atom_type_scat_dispersion_real
_atom_type_scat_dispersion_imag
_atom_type_scat_source
C C 0.0033 0.0016 'International Tables Vol C Tables 4.2.6.8 and 6.1.1.4'
H H 0.0000 0.0000 'International Tables Vol C Tables 4.2.6.8 and 6.1.1.4'
N N 0.0061 0.0033 'International Tables Vol C Tables 4.2.6.8 and 6.1.1.4'
O O 0.0106 0.0060 'International Tables Vol C Tables 4.2.6.8 and 6.1.1.4'

loop_
_geom_angle_atom_site_label_1
_geom_angle_atom_site_label_2
_geom_angle_atom_site_label_3
_geom_angle
_geom_angle_publ_flag
C15 O3 H3 108.5(16) no
C7 N1 C8 124.95(14) yes
C7 N1 H1 113.3(12) no
C8 N1 H1 121.8(12) no
C2 C1 C6 120.80(14) yes
C2 C1 C7 121.10(14) yes
C6 C1 C7 118.07(14) yes
C1 C2 C3 116.26(14) yes
O1 C2 C1 120.94(14) yes
O1 C2 C3 122.81(14) yes
C2 C3 C4 121.39(15) yes
C3 C4 C5 121.69(15) yes
C4 C5 C6 118.73(16) yes
C1 C6 C5 121.12(16) yes
N1 C7 C1 123.72(14) yes
N1 C8 C9 113.71(13) yes
C10 C9 C14 110.83(13) no
C8 C9 C14 112.78(13) no
C8 C9 C10 107.75(13) no
C9 C10 C11 111.70(13) no
C10 C11 C12 111.48(13) no
C11 C12 C13 110.45(13) no
C11 C12 C15 111.68(13) no
C13 C12 C15 108.56(13) no
C12 C13 C14 110.23(13) no
C9 C14 C13 110.92(13) no
O2 C15 O3 123.77(16) yes
O2 C15 C12 122.38(16) yes
O3 C15 C12 113.83(13) yes
C2 C3 H3A 117.3(10) no
C4 C3 H3A 121.3(10) no
C3 C4 H4A 119.0(11) no
C5 C4 H4A 119.3(11) no
C4 C5 H5A 119.6(12) no
C6 C5 H5A 121.6(12) no
C1 C6 H6A 116.9(12) no
C5 C6 H6A 122.0(12) no
N1 C7 H7A 117.6(11) no
C1 C7 H7A 118.6(11) no
N1 C8 H8A 106.8(11) no
N1 C8 H8B 107.7(11) no
C9 C8 H8A 109.1(11) no
C9 C8 H8B 108.4(11) no
H8A C8 H8B 111.2(16) no
C8 C9 H9A 108.3(10) no
C10 C9 H9A 108.4(10) no
C14 C9 H9A 108.7(10) no
C9 C10 H10A 109.7(11) no
C9 C10 H10B 108.0(12) no
C11 C10 H10A 109.8(11) no
C11 C10 H10B 109.5(12) no
H10A C10 H10B 108.1(16) no
C10 C11 H11A 108.8(11) no
C10 C11 H11B 107.4(11) no
C12 C11 H11A 111.7(11) no
C12 C11 H11B 109.2(11) no
H11A C11 H11B 108.1(17) no
C11 C12 H12A 110.5(11) no
C13 C12 H12A 108.1(10) no
C15 C12 H12A 107.5(11) no
C12 C13 H13A 111.5(11) no
C12 C13 H13B 108.9(12) no
C14 C13 H13A 110.5(11) no
C14 C13 H13B 109.5(12) no
H13A C13 H13B 106.2(16) no
C9 C14 H14A 111.6(12) no
C9 C14 H14B 107.5(11) no
C13 C14 H14A 108.9(12) no
C13 C14 H14B 107.8(12) no
H14A C14 H14B 110.0(16) no

loop_
_geom_bond_atom_site_label_1
_geom_bond_atom_site_label_2
_geom_bond_distance
_geom_bond_publ_flag
O1 C2 1.2943(19) yes
O2 C15 1.2095(19) yes
O3 C15 1.314(2) yes
O3 H3 0.97(3) no
N1 C7 1.289(2) yes
N1 C8 1.461(2) yes
N1 H1 0.94(2) no
C1 C7 1.423(2) yes
C1 C6 1.405(2) yes
C1 C2 1.431(2) yes
C2 C3 1.420(2) yes
C3 C4 1.369(2) yes
C4 C5 1.403(2) yes
C5 C6 1.369(2) yes
C8 C9 1.529(2) no
C9 C14 1.520(2) no
C9 C10 1.528(2) no
C10 C11 1.532(2) no
C11 C12 1.513(2) no
C12 C13 1.539(2) no
C12 C15 1.515(2) no
C13 C14 1.530(2) no
C3 H3A 0.986(19) no
C4 H4A 0.97(2) no
C5 H5A 1.01(2) no
C6 H6A 0.97(2) no
C7 H7A 0.98(2) no
C8 H8A 1.05(2) no
C8 H8B 0.99(2) no
C9 H9A 0.993(19) no
C10 H10A 1.07(2) no
C10 H10B 0.98(2) no
C11 H11A 0.99(2) no
C11 H11B 1.01(2) no
C12 H12A 1.00(2) no
C13 H13A 1.04(2) no
C13 H13B 0.97(2) no
C14 H14A 0.97(2) no
C14 H14B 0.98(2) no

loop_
_geom_contact_atom_site_label_1
_geom_contact_atom_site_label_2
_geom_contact_distance
_geom_contact_site_symmetry_2
_geom_contact_publ_flag
O1 N1 2.6175(18) . no
O1 C15 3.311(2) 4_654 no
O1 O3 2.5332(17) 4_654 no
O1 C4 3.298(2) 4_555 no
O2 C7 3.205(2) 2_655 no
O3 O1 2.5332(17) 4_455 no
O3 C2 3.313(2) 4_455 no
O3 C3 3.371(2) 4_455 no
O1 H4A 2.503(19) 4_555 no
O1 H1 1.84(2) . no
O1 H10A 2.70(2) 4_554 no
O1 H3 1.58(3) 4_654 no
O2 H7A 2.28(2) 2_655 no
O2 H13B 2.83(2) . no
O2 H6A 2.60(2) 2_655 no
O2 H11B 2.68(2) . no
O3 H5A 2.82(2) 3_655 no
O3 H10B 2.91(2) 3_656 no
O3 H3A 2.726(18) 4_455 no
N1 O1 2.6175(18) . no
N1 H14A 2.89(2) . no
C1 C1 3.463(2) 3_755 no
C1 C2 3.592(2) 3_755 no
C1 C7 3.519(2) 3_755 no
C2 O3 3.313(2) 4_654 no
C2 C1 3.592(2) 3_755 no
C2 C7 3.345(2) 3_755 no
C3 C7 3.513(2) 3_755 no
C3 O3 3.371(2) 4_654 no
C3 C8 3.569(2) 4_554 no
C4 O1 3.298(2) 4_554 no
C4 C8 3.280(2) 3_755 no
C5 C8 3.574(3) 3_755 no
C7 C1 3.519(2) 3_755 no
C7 C14 3.484(2) . no
C7 O2 3.205(2) 2_645 no
C7 C2 3.345(2) 3_755 no
C7 C3 3.513(2) 3_755 no
C8 C3 3.569(2) 4_555 no
C8 C4 3.280(2) 3_755 no
C8 C5 3.574(3) 3_755 no
C14 C7 3.484(2) . no
C15 O1 3.311(2) 4_455 no
C2 H1 2.45(2) . no
C2 H3 2.47(3) 4_654 no
C2 H10A 2.92(2) 4_554 no
C2 H9A 3.040(18) 4_554 no
C3 H3 2.83(3) 4_654 no
C3 H1 2.97(2) 4_554 no
C3 H9A 2.922(18) 4_554 no
C3 H8A 3.09(2) 4_554 no
C4 H10A 3.02(2) 1_554 no
C4 H8B 2.94(2) 3_755 no
C4 H9A 3.006(18) 4_554 no
C4 H1 2.95(2) 4_554 no
C4 H8A 2.96(2) 3_755 no
C5 H8A 3.02(2) 3_755 no
C6 H13A 2.99(2) 3_655 no
C7 H14A 2.97(2) . no
C7 H11B 3.09(2) 4_554 no
C11 H14A 3.03(2) 4_555 no
C15 H3A 3.084(18) 4_455 no
H1 O1 1.84(2) . no
H1 C2 2.45(2) . no
H1 C3 2.97(2) 4_555 no
H1 C4 2.95(2) 4_555 no
H3 O1 1.58(3) 4_455 no
H3 C2 2.47(3) 4_455 no
H3 C3 2.83(2) 4_455 no
H3 H3A 2.45(3) 4_455 no
H3A O3 2.726(18) 4_654 no
H3A C15 3.084(18) 4_654 no
H3A H3 2.45(3) 4_654 no
H4A H10A 2.40(3) 1_554 no
H4A O1 2.503(19) 4_554 no
H5A O3 2.82(2) 3_655 no
H6A H7A 2.32(3) . no
H6A O2 2.60(2) 2_645 no
H6A H13A 2.27(3) 3_655 no
H7A H6A 2.32(3) . no
H7A H8B 2.33(3) . no
H7A O2 2.28(2) 2_645 no
H8A H10A 2.35(3) . no
H8A C4 2.96(2) 3_755 no
H8A C5 3.02(2) 3_755 no
H8A C3 3.09(2) 4_555 no
H8B H7A 2.33(3) . no
H8B H10B 2.54(3) . no
H8B H14B 2.44(3) . no
H8B C4 2.94(2) 3_755 no
H9A H11B 2.59(3) . no
H9A H13B 2.55(3) . no
H9A C2 3.040(18) 4_555 no
H9A C3 2.922(18) 4_555 no
H9A C4 3.006(18) 4_555 no
H10A C4 3.02(2) 1_556 no
H10A H4A 2.40(3) 1_556 no
H10A H8A 2.35(3) . no
H10A O1 2.70(2) 4_555 no
H10A C2 2.92(2) 4_555 no
H10B H8B 2.54(3) . no
H10B H14B 2.53(3) . no
H10B O3 2.91(2) 3_656 no
H10B H12A 2.44(3) 3_656 no
H11B O2 2.68(2) . no
H11B H9A 2.59(3) . no
H11B H13B 2.55(3) . no
H11B C7 3.09(2) 4_555 no
H11B H14A 2.53(3) 4_555 no
H12A H14B 2.50(3) . no
H12A H10B 2.44(3) 3_656 no
H13A C6 2.99(2) 3_655 no
H13A H6A 2.27(3) 3_655 no
H13B O2 2.83(2) . no
H13B H9A 2.55(3) . no
H13B H11B 2.55(3) . no
H14A N1 2.89(2) . no
H14A C7 2.97(2) . no
H14A C11 3.03(2) 4_554 no
H14A H11B 2.53(3) 4_554 no
H14B H8B 2.44(3) . no
H14B H10B 2.53(3) . no
H14B H12A 2.50(3) . no

loop_
_geom_hbond_atom_site_label_D
_geom_hbond_atom_site_label_H
_geom_hbond_atom_site_label_A
_geom_hbond_site_symmetry_A
_geom_hbond_distance_DH
_geom_hbond_distance_HA
_geom_hbond_distance_DA
_geom_hbond_angle_DHA
_geom_hbond_publ_flag
N1 H1 O1 . 0.94(2) 1.84(2) 2.6175(18) 138.9(17) yes
O3 H3 O1 4_455 0.97(3) 1.58(3) 2.5332(17) 166(3) yes
C4 H4A O1 4_554 0.97(2) 2.503(19) 3.298(2) 138.8(15) yes
C6 H6A O2 2_645 0.97(2) 2.60(2) 3.439(2) 145.4(16) yes
C7 H7A O2 2_645 0.98(2) 2.28(2) 3.205(2) 157.3(16) yes

loop_
_geom_torsion_atom_site_label_1
_geom_torsion_atom_site_label_2
_geom_torsion_atom_site_label_3
_geom_torsion_atom_site_label_4
_geom_torsion
_geom_torsion_publ_flag
C7 N1 C8 C9 -97.18(18) no
C8 N1 C7 C1 -178.10(14) no
C6 C1 C2 O1 179.50(14) no
C6 C1 C2 C3 -0.9(2) no
C7 C1 C2 C3 176.91(14) no
C2 C1 C6 C5 -0.2(2) no
C7 C1 C2 O1 -2.7(2) no
C6 C1 C7 N1 -177.59(15) no
C2 C1 C7 N1 4.6(2) no
C7 C1 C6 C5 -178.09(16) no
O1 C2 C3 C4 -178.92(15) no
C1 C2 C3 C4 1.5(2) no
C2 C3 C4 C5 -1.0(3) no
C3 C4 C5 C6 -0.2(3) no
C4 C5 C6 C1 0.8(3) no
N1 C8 C9 C10 -165.75(13) no
N1 C8 C9 C14 71.62(17) no
C14 C9 C10 C11 -54.48(17) no
C8 C9 C14 C13 177.27(13) no
C8 C9 C10 C11 -178.30(13) no
C10 C9 C14 C13 56.38(17) no
C9 C10 C11 C12 54.73(18) no
C10 C11 C12 C13 -55.97(17) no
C10 C11 C12 C15 -176.89(13) no
C11 C12 C15 O2 48.3(2) no
C11 C12 C15 O3 -133.46(15) no
C13 C12 C15 O3 104.53(16) no
C15 C12 C13 C14 -179.64(13) no
C13 C12 C15 O2 -73.7(2) no
C11 C12 C13 C14 57.61(17) no
C12 C13 C14 C9 -57.99(17) no
